data_7119090
loop_
_publ_author_name
'Long Huang'
'Frank Rominger'
'Matthias Rudolph'
'A. Stephen K. Hashmi'

_publ_section_title
;
 A general access to organogold(III) complexes by oxidative addition of
 diazonium salts
;
_journal_name_full Chem.Commun.
_journal_page_first 6435
_journal_volume 52
_journal_year 2016
_chemical_formula_sum 'C26.5 H38.5 Au Cl6.5 F3 P'
_chemical_formula_weight 872.43
_chemical_name_common '7c in manuscript'
_space_group_crystal_system monoclinic
_space_group_IT_number 14
_space_group_name_Hall '-P 2ybc'
_space_group_name_H-M_alt 'P 1 21/c 1'
_symmetry_space_group_name_Hall '-P 2ybc'
_symmetry_space_group_name_H-M 'P 1 21/c 1'
_atom_sites_solution_hydrogens geom
_audit_creation_method SHELXL-2014/7
_audit_update_record
;
2016-03-11 deposited with the CCDC.
2016-04-05 downloaded from the CCDC.
;
_cell_angle_alpha 90
_cell_angle_beta 96.632(3)
_cell_angle_gamma 90
_cell_formula_units_Z 4
_cell_length_a 12.1272(4)
_cell_length_b 14.5748(5)
_cell_length_c 18.6371(5)
_cell_measurement_reflns_used 43152
_cell_measurement_temperature 100(2)
_cell_measurement_theta_max 76.81
_cell_measurement_theta_min 3.67
_cell_volume 3272.09(18)
_computing_cell_refinement 'STOE X-AREA'
_computing_data_collection 'STOE X-AREA'
_computing_data_reduction 'STOE X-RED'
_computing_molecular_graphics 'Bruker SHELXTL'
_computing_publication_material 'Bruker SHELXTL'
_computing_structure_refinement 'SHELXL-2014/7 (Sheldrick, 2014)'
_computing_structure_solution 'SHELXS-97 (Sheldrick 2008)'
_diffrn_ambient_temperature 100(2)
_diffrn_measured_fraction_theta_full 0.993
_diffrn_measured_fraction_theta_max 0.958
_diffrn_measurement_device_type 'STOE Stadivari'
_diffrn_measurement_method '\w scans'
_diffrn_radiation_type CuK\a
_diffrn_radiation_wavelength 1.54178
_diffrn_reflns_av_R_equivalents 0.0643
_diffrn_reflns_av_unetI/netI 0.0537
_diffrn_reflns_Laue_measured_fraction_full 0.993
_diffrn_reflns_Laue_measured_fraction_max 0.958
_diffrn_reflns_limit_h_max 15
_diffrn_reflns_limit_h_min -10
_diffrn_reflns_limit_k_max 18
_diffrn_reflns_limit_k_min -15
_diffrn_reflns_limit_l_max 23
_diffrn_reflns_limit_l_min -23
_diffrn_reflns_number 21080
_diffrn_reflns_point_group_measured_fraction_full 0.993
_diffrn_reflns_point_group_measured_fraction_max 0.958
_diffrn_reflns_theta_full 67.679
_diffrn_reflns_theta_max 77.168
_diffrn_reflns_theta_min 3.669
_diffrn_source 'Genix3D Cu HF'
_exptl_absorpt_coefficient_mu 14.088
_exptl_absorpt_correction_T_max 5.336
_exptl_absorpt_correction_T_min 0.223
_exptl_absorpt_correction_type multi-scan
_exptl_absorpt_process_details 'STOE X-AREA LANA'
_exptl_crystal_colour colourless
_exptl_crystal_density_diffrn 1.771
_exptl_crystal_description 'rhombus plate'
_exptl_crystal_F_000 1716
_exptl_crystal_size_max 0.120
_exptl_crystal_size_mid 0.080
_exptl_crystal_size_min 0.010
_refine_diff_density_max 1.573
_refine_diff_density_min -3.220
_refine_diff_density_rms 0.219
_refine_ls_extinction_coef .
_refine_ls_extinction_method none
_refine_ls_goodness_of_fit_ref 1.122
_refine_ls_hydrogen_treatment constr
_refine_ls_matrix_type full
_refine_ls_number_parameters 361
_refine_ls_number_reflns 6636
_refine_ls_number_restraints 30
_refine_ls_restrained_S_all 1.146
_refine_ls_R_factor_all 0.0687
_refine_ls_R_factor_gt 0.0510
_refine_ls_shift/su_max 0.002
_refine_ls_shift/su_mean 0.000
_refine_ls_structure_factor_coef Fsqd
_refine_ls_weighting_details 'w=1/[\s^2^(Fo^2^)+(0.0774P)^2^+8.9205P] where P=(Fo^2^+2Fc^2^)/3'
_refine_ls_weighting_scheme calc
_refine_ls_wR_factor_gt 0.1312
_refine_ls_wR_factor_ref 0.1434
_reflns_Friedel_coverage 0.000
_reflns_Friedel_fraction_full .
_reflns_Friedel_fraction_max .
_reflns_number_gt 5335
_reflns_number_total 6636
_reflns_threshold_expression 'I > 2\s(I)'
_cod_data_source_file c6cc02199a2.cif
_cod_data_source_block lh7
_cod_original_formula_sum 'C26.50 H38.50 Au Cl6.50 F3 P'
_cod_database_code 7119090
_shelx_shelxl_version_number 2014/7
_shelx_space_group_comment
; 
The symmetry employed for this shelxl refinement is uniquely defined 
by the following loop, which should always be used as a source of 
symmetry information in preference to the above space-group names. 
They are only intended as comments. 
;
_shelx_estimated_absorpt_t_min 0.283
_shelx_estimated_absorpt_t_max 0.872

loop_
_space_group_symop_operation_xyz
'x, y, z'
'-x, y+1/2, -z+1/2'
'-x, -y, -z'
'x, -y-1/2, z-1/2'

loop_
_atom_site_label
_atom_site_type_symbol
_atom_site_fract_x
_atom_site_fract_y
_atom_site_fract_z
_atom_site_U_iso_or_equiv
_atom_site_adp_type
_atom_site_occupancy
_atom_site_site_symmetry_order
_atom_site_calc_flag
_atom_site_refinement_flags_posn
_atom_site_refinement_flags_adp
_atom_site_refinement_flags_occupancy
_atom_site_disorder_assembly
_atom_site_disorder_group
Au1 Au 0.60682(2) 0.54225(2) 0.64122(2) 0.02330(12) Uani 1 1 d . . . . .
Cl1 Cl 0.58510(14) 0.68785(11) 0.58675(9) 0.0317(4) Uani 1 1 d . . . . .
Cl2 Cl 0.50910(14) 0.59554(12) 0.73565(9) 0.0336(4) Uani 1 1 d . . . . .
P1 P 0.63263(13) 0.40031(12) 0.69744(8) 0.0245(3) Uani 1 1 d . . . . .
C11 C 0.5019(5) 0.3362(5) 0.6922(3) 0.0269(14) Uani 1 1 d . . . . .
H11 H 0.5203 0.2752 0.7151 0.032 Uiso 1 1 calc R U . . .
C12 C 0.4542(6) 0.3166(5) 0.6131(4) 0.0329(16) Uani 1 1 d . . . . .
H12A H 0.4309 0.3749 0.5887 0.039 Uiso 1 1 calc R U . . .
H12B H 0.5123 0.2885 0.5870 0.039 Uiso 1 1 calc R U . . .
C13 C 0.3551(6) 0.2520(6) 0.6107(4) 0.0366(17) Uani 1 1 d . . . . .
H13A H 0.3245 0.2415 0.5598 0.044 Uiso 1 1 calc R U . . .
H13B H 0.3799 0.1920 0.6318 0.044 Uiso 1 1 calc R U . . .
C14 C 0.2656(6) 0.2901(6) 0.6516(4) 0.0417(19) Uani 1 1 d . . . . .
H14A H 0.2054 0.2443 0.6521 0.050 Uiso 1 1 calc R U . . .
H14B H 0.2337 0.3457 0.6266 0.050 Uiso 1 1 calc R U . . .
C15 C 0.3109(6) 0.3148(6) 0.7300(4) 0.0399(18) Uani 1 1 d . . . . .
H15A H 0.2515 0.3449 0.7538 0.048 Uiso 1 1 calc R U . . .
H15B H 0.3324 0.2578 0.7570 0.048 Uiso 1 1 calc R U . . .
C16 C 0.4112(6) 0.3786(5) 0.7336(4) 0.0368(17) Uani 1 1 d . . . . .
H16A H 0.4412 0.3889 0.7846 0.044 Uiso 1 1 calc R U . . .
H16B H 0.3882 0.4387 0.7120 0.044 Uiso 1 1 calc R U . . .
C21 C 0.6808(6) 0.4211(5) 0.7933(4) 0.0320(15) Uani 1 1 d . . . . .
H21 H 0.6155 0.4475 0.8143 0.038 Uiso 1 1 calc R U . . .
C22 C 0.7107(7) 0.3327(6) 0.8362(4) 0.0408(18) Uani 1 1 d . . . . .
H22A H 0.6476 0.2892 0.8289 0.049 Uiso 1 1 calc R U . . .
H22B H 0.7757 0.3033 0.8180 0.049 Uiso 1 1 calc R U . . .
C23 C 0.7374(8) 0.3530(7) 0.9163(4) 0.054(2) Uani 1 1 d . . . . .
H23A H 0.6692 0.3745 0.9357 0.065 Uiso 1 1 calc R U . . .
H23B H 0.7619 0.2958 0.9419 0.065 Uiso 1 1 calc R U . . .
C24 C 0.8255(9) 0.4239(7) 0.9307(4) 0.058(3) Uani 1 1 d . . . . .
H24A H 0.8964 0.3990 0.9175 0.069 Uiso 1 1 calc R U . . .
H24B H 0.8356 0.4381 0.9830 0.069 Uiso 1 1 calc R U . . .
C25 C 0.7973(7) 0.5124(6) 0.8881(4) 0.044(2) Uani 1 1 d . . . . .
H25A H 0.8604 0.5557 0.8966 0.053 Uiso 1 1 calc R U . . .
H25B H 0.7317 0.5417 0.9056 0.053 Uiso 1 1 calc R U . . .
C26 C 0.7726(6) 0.4931(6) 0.8067(4) 0.0388(17) Uani 1 1 d . . . . .
H26A H 0.7490 0.5505 0.7809 0.047 Uiso 1 1 calc R U . . .
H26B H 0.8407 0.4707 0.7877 0.047 Uiso 1 1 calc R U . . .
C31 C 0.7283(5) 0.3254(5) 0.6551(3) 0.0272(14) Uani 1 1 d . . . . .
H31 H 0.7062 0.3306 0.6019 0.033 Uiso 1 1 calc R U . . .
C32 C 0.8513(6) 0.3570(6) 0.6677(4) 0.0349(16) Uani 1 1 d . . . . .
H32A H 0.8561 0.4231 0.6561 0.042 Uiso 1 1 calc R U . . .
H32B H 0.8803 0.3484 0.7191 0.042 Uiso 1 1 calc R U . . .
C33 C 0.9212(7) 0.3018(6) 0.6203(5) 0.045(2) Uani 1 1 d . . . . .
H33A H 0.9998 0.3210 0.6302 0.054 Uiso 1 1 calc R U . . .
H33B H 0.8961 0.3147 0.5689 0.054 Uiso 1 1 calc R U . . .
C34 C 0.9121(7) 0.1993(7) 0.6343(5) 0.052(2) Uani 1 1 d . . . . .
H34A H 0.9535 0.1653 0.6000 0.062 Uiso 1 1 calc R U . . .
H34B H 0.9467 0.1854 0.6838 0.062 Uiso 1 1 calc R U . . .
C35 C 0.7921(7) 0.1667(6) 0.6260(4) 0.0442(19) Uani 1 1 d . . . . .
H35A H 0.7898 0.1013 0.6400 0.053 Uiso 1 1 calc R U . . .
H35B H 0.7608 0.1719 0.5747 0.053 Uiso 1 1 calc R U . . .
C36 C 0.7203(7) 0.2227(5) 0.6727(4) 0.0369(17) Uani 1 1 d . . . . .
H36A H 0.7459 0.2123 0.7244 0.044 Uiso 1 1 calc R U . . .
H36B H 0.6421 0.2024 0.6634 0.044 Uiso 1 1 calc R U . . .
C41 C 0.6868(5) 0.5046(5) 0.5552(3) 0.0258(14) Uani 1 1 d . . . . .
C42 C 0.6368(5) 0.4475(4) 0.5018(3) 0.0241(14) Uani 1 1 d . . . . .
H42 H 0.5663 0.4214 0.5066 0.029 Uiso 1 1 calc R U . . .
C43 C 0.6896(6) 0.4281(5) 0.4412(4) 0.0294(14) Uani 1 1 d . . . . .
H43 H 0.6547 0.3893 0.4045 0.035 Uiso 1 1 calc R U . . .
C44 C 0.7931(6) 0.4654(5) 0.4343(4) 0.0272(15) Uani 1 1 d . . . . .
C45 C 0.8430(6) 0.5226(5) 0.4882(4) 0.0306(15) Uani 1 1 d . . . . .
H45 H 0.9140 0.5480 0.4837 0.037 Uiso 1 1 calc R U . . .
C46 C 0.7907(6) 0.5430(5) 0.5483(4) 0.0289(15) Uani 1 1 d . . . . .
H46 H 0.8251 0.5828 0.5846 0.035 Uiso 1 1 calc R U . . .
C48 C 0.8505(6) 0.4418(5) 0.3707(4) 0.0335(16) Uani 1 1 d . . . . .
F11 F 0.8588(7) 0.3522(4) 0.3598(4) 0.096(2) Uani 1 1 d . . . . .
F12 F 0.9514(5) 0.4740(5) 0.3718(3) 0.088(2) Uani 1 1 d . . . . .
F13 F 0.7963(6) 0.4669(6) 0.3085(3) 0.107(3) Uani 1 1 d . . . . .
C51 C 1.1492(7) 0.2005(6) 0.4007(4) 0.052(2) Uani 1 1 d D . . . .
H51 H 1.2266 0.2255 0.4065 0.062 Uiso 1 1 calc R U . . .
Cl3 Cl 1.08764(19) 0.22790(17) 0.47803(12) 0.0580(6) Uani 1 1 d D . . . .
Cl4 Cl 1.1569(4) 0.0815(2) 0.3916(2) 0.1082(13) Uani 1 1 d D . . . .
Cl5 Cl 1.0773(2) 0.2497(2) 0.32347(12) 0.0684(7) Uani 1 1 d D . . . .
C52 C 0.5497(18) 0.9910(10) 0.5007(7) 0.093(9) Uani 0.5 1 d D . P A -1
H52 H 0.6263 1.0061 0.4895 0.112 Uiso 0.5 1 calc R U P A -1
Cl6 Cl 0.5180(10) 1.0547(9) 0.5700(6) 0.148(6) Uani 0.5 1 d D . P A -1
Cl7 Cl 0.5465(8) 0.8831(7) 0.5344(7) 0.151(4) Uani 0.5 1 d D . P A -1
Cl8 Cl 0.4591(10) 0.9904(12) 0.4224(7) 0.179(9) Uani 0.5 1 d D . P A -1

loop_
_atom_site_aniso_label
_atom_site_aniso_U_11
_atom_site_aniso_U_22
_atom_site_aniso_U_33
_atom_site_aniso_U_23
_atom_site_aniso_U_13
_atom_site_aniso_U_12
Au1 0.02670(17) 0.02212(18) 0.02021(17) 0.00014(10) -0.00105(11) -0.00173(10)
Cl1 0.0382(8) 0.0250(8) 0.0304(8) 0.0025(6) -0.0015(6) -0.0039(7)
Cl2 0.0417(9) 0.0307(9) 0.0291(8) -0.0040(7) 0.0070(7) 0.0044(7)
P1 0.0292(8) 0.0250(8) 0.0188(8) 0.0032(6) 0.0014(6) 0.0022(7)
C11 0.030(3) 0.025(3) 0.025(3) 0.002(3) 0.001(3) -0.002(3)
C12 0.036(4) 0.038(4) 0.024(3) 0.006(3) 0.001(3) -0.004(3)
C13 0.037(4) 0.041(4) 0.030(4) 0.009(3) -0.002(3) -0.008(3)
C14 0.030(4) 0.049(5) 0.046(4) 0.018(4) 0.001(3) -0.003(4)
C15 0.035(4) 0.042(5) 0.044(4) 0.009(4) 0.009(3) 0.004(3)
C16 0.037(4) 0.039(4) 0.036(4) 0.004(3) 0.012(3) 0.004(3)
C21 0.035(4) 0.036(4) 0.024(3) -0.001(3) -0.001(3) 0.006(3)
C22 0.057(5) 0.040(5) 0.024(4) 0.007(3) 0.000(3) 0.013(4)
C23 0.082(6) 0.052(5) 0.025(4) -0.003(4) -0.005(4) 0.018(5)
C24 0.081(7) 0.060(6) 0.028(4) -0.006(4) -0.009(4) 0.022(5)
C25 0.052(5) 0.050(5) 0.027(4) -0.007(4) -0.016(3) 0.004(4)
C26 0.039(4) 0.047(5) 0.028(4) -0.009(3) -0.007(3) 0.006(4)
C31 0.032(3) 0.029(4) 0.021(3) 0.002(3) 0.002(3) 0.001(3)
C32 0.032(3) 0.040(4) 0.033(4) 0.000(3) 0.002(3) 0.004(3)
C33 0.039(4) 0.053(5) 0.045(5) 0.003(4) 0.012(3) 0.013(4)
C34 0.048(5) 0.059(6) 0.048(5) 0.000(4) 0.004(4) 0.023(4)
C35 0.060(5) 0.037(4) 0.036(4) -0.003(3) 0.005(4) 0.013(4)
C36 0.049(4) 0.031(4) 0.031(4) 0.001(3) 0.005(3) 0.008(3)
C41 0.028(3) 0.025(4) 0.023(3) 0.004(3) 0.002(2) -0.002(3)
C42 0.024(3) 0.026(3) 0.022(3) 0.001(3) -0.001(2) -0.001(3)
C43 0.031(3) 0.030(4) 0.027(3) 0.003(3) 0.001(3) 0.000(3)
C44 0.028(3) 0.030(4) 0.023(3) 0.000(3) 0.002(3) 0.004(3)
C45 0.026(3) 0.029(4) 0.037(4) -0.001(3) 0.001(3) -0.004(3)
C46 0.030(3) 0.029(4) 0.028(4) 0.000(3) 0.002(3) -0.005(3)
C48 0.035(4) 0.032(4) 0.033(4) -0.003(3) 0.004(3) 0.005(3)
F11 0.136(6) 0.046(4) 0.122(6) -0.010(3) 0.088(5) 0.003(4)
F12 0.069(4) 0.131(6) 0.070(4) -0.055(4) 0.042(3) -0.061(4)
F13 0.083(4) 0.202(10) 0.035(3) -0.002(4) 0.007(3) 0.075(5)
C51 0.040(4) 0.055(6) 0.059(5) 0.008(4) 0.002(4) -0.001(4)
Cl3 0.0631(13) 0.0626(15) 0.0470(12) -0.0032(10) 0.0000(10) -0.0182(11)
Cl4 0.147(3) 0.0552(18) 0.138(3) 0.0187(19) 0.080(3) 0.027(2)
Cl5 0.0619(14) 0.093(2) 0.0483(12) -0.0075(12) 0.0000(10) 0.0301(13)
C52 0.14(3) 0.10(2) 0.047(12) 0.000(13) 0.038(17) -0.02(2)
Cl6 0.125(8) 0.175(11) 0.158(10) -0.127(10) 0.083(8) -0.083(8)
Cl7 0.103(6) 0.121(8) 0.237(12) 0.036(8) 0.053(7) 0.026(5)
Cl8 0.094(7) 0.279(19) 0.150(10) 0.142(12) -0.046(7) -0.062(9)

loop_
_atom_type_symbol
_atom_type_description
_atom_type_scat_dispersion_real
_atom_type_scat_dispersion_imag
_atom_type_scat_source
C C 0.0181 0.0091 'International Tables Vol C Tables 4.2.6.8 and 6.1.1.4'
H H 0.0000 0.0000 'International Tables Vol C Tables 4.2.6.8 and 6.1.1.4'
F F 0.0727 0.0534 'International Tables Vol C Tables 4.2.6.8 and 6.1.1.4'
P P 0.2955 0.4335 'International Tables Vol C Tables 4.2.6.8 and 6.1.1.4'
Cl Cl 0.3639 0.7018 'International Tables Vol C Tables 4.2.6.8 and 6.1.1.4'
Au Au -4.4197 7.2980 'International Tables Vol C Tables 4.2.6.8 and 6.1.1.4'

loop_
_geom_angle_atom_site_label_1
_geom_angle_atom_site_label_2
_geom_angle_atom_site_label_3
_geom_angle
_geom_angle_site_symmetry_1
_geom_angle_site_symmetry_3
C41 Au1 P1 93.63(19) . .
C41 Au1 Cl1 86.75(19) . .
P1 Au1 Cl1 178.25(6) . .
C41 Au1 Cl2 175.68(19) . .
P1 Au1 Cl2 90.57(6) . .
Cl1 Au1 Cl2 89.09(6) . .
C11 P1 C31 105.0(3) . .
C11 P1 C21 108.1(3) . .
C31 P1 C21 111.7(3) . .
C11 P1 Au1 111.1(2) . .
C31 P1 Au1 113.2(2) . .
C21 P1 Au1 107.6(2) . .
C16 C11 C12 109.9(6) . .
C16 C11 P1 115.5(5) . .
C12 C11 P1 111.8(4) . .
C16 C11 H11 106.4 . .
C12 C11 H11 106.4 . .
P1 C11 H11 106.4 . .
C13 C12 C11 110.5(6) . .
C13 C12 H12A 109.6 . .
C11 C12 H12A 109.6 . .
C13 C12 H12B 109.6 . .
C11 C12 H12B 109.6 . .
H12A C12 H12B 108.1 . .
C14 C13 C12 111.7(7) . .
C14 C13 H13A 109.3 . .
C12 C13 H13A 109.3 . .
C14 C13 H13B 109.3 . .
C12 C13 H13B 109.3 . .
H13A C13 H13B 107.9 . .
C13 C14 C15 111.5(6) . .
C13 C14 H14A 109.3 . .
C15 C14 H14A 109.3 . .
C13 C14 H14B 109.3 . .
C15 C14 H14B 109.3 . .
H14A C14 H14B 108.0 . .
C16 C15 C14 112.2(6) . .
C16 C15 H15A 109.2 . .
C14 C15 H15A 109.2 . .
C16 C15 H15B 109.2 . .
C14 C15 H15B 109.2 . .
H15A C15 H15B 107.9 . .
C15 C16 C11 110.1(6) . .
C15 C16 H16A 109.6 . .
C11 C16 H16A 109.6 . .
C15 C16 H16B 109.6 . .
C11 C16 H16B 109.6 . .
H16A C16 H16B 108.1 . .
C26 C21 C22 111.5(6) . .
C26 C21 P1 114.5(5) . .
C22 C21 P1 113.3(5) . .
C26 C21 H21 105.5 . .
C22 C21 H21 105.5 . .
P1 C21 H21 105.5 . .
C23 C22 C21 111.0(7) . .
C23 C22 H22A 109.4 . .
C21 C22 H22A 109.4 . .
C23 C22 H22B 109.4 . .
C21 C22 H22B 109.4 . .
H22A C22 H22B 108.0 . .
C24 C23 C22 112.3(8) . .
C24 C23 H23A 109.1 . .
C22 C23 H23A 109.1 . .
C24 C23 H23B 109.1 . .
C22 C23 H23B 109.1 . .
H23A C23 H23B 107.9 . .
C23 C24 C25 112.2(7) . .
C23 C24 H24A 109.2 . .
C25 C24 H24A 109.2 . .
C23 C24 H24B 109.2 . .
C25 C24 H24B 109.2 . .
H24A C24 H24B 107.9 . .
C24 C25 C26 111.3(7) . .
C24 C25 H25A 109.4 . .
C26 C25 H25A 109.4 . .
C24 C25 H25B 109.4 . .
C26 C25 H25B 109.4 . .
H25A C25 H25B 108.0 . .
C21 C26 C25 110.0(7) . .
C21 C26 H26A 109.7 . .
C25 C26 H26A 109.7 . .
C21 C26 H26B 109.7 . .
C25 C26 H26B 109.7 . .
H26A C26 H26B 108.2 . .
C36 C31 C32 109.9(6) . .
C36 C31 P1 115.4(5) . .
C32 C31 P1 113.7(5) . .
C36 C31 H31 105.7 . .
C32 C31 H31 105.7 . .
P1 C31 H31 105.7 . .
C33 C32 C31 110.2(6) . .
C33 C32 H32A 109.6 . .
C31 C32 H32A 109.6 . .
C33 C32 H32B 109.6 . .
C31 C32 H32B 109.6 . .
H32A C32 H32B 108.1 . .
C32 C33 C34 111.3(7) . .
C32 C33 H33A 109.4 . .
C34 C33 H33A 109.4 . .
C32 C33 H33B 109.4 . .
C34 C33 H33B 109.4 . .
H33A C33 H33B 108.0 . .
C35 C34 C33 112.1(7) . .
C35 C34 H34A 109.2 . .
C33 C34 H34A 109.2 . .
C35 C34 H34B 109.2 . .
C33 C34 H34B 109.2 . .
H34A C34 H34B 107.9 . .
C34 C35 C36 112.0(7) . .
C34 C35 H35A 109.2 . .
C36 C35 H35A 109.2 . .
C34 C35 H35B 109.2 . .
C36 C35 H35B 109.2 . .
H35A C35 H35B 107.9 . .
C35 C36 C31 110.1(6) . .
C35 C36 H36A 109.6 . .
C31 C36 H36A 109.6 . .
C35 C36 H36B 109.6 . .
C31 C36 H36B 109.6 . .
H36A C36 H36B 108.2 . .
C42 C41 C46 120.0(6) . .
C42 C41 Au1 121.2(5) . .
C46 C41 Au1 118.7(5) . .
C41 C42 C43 120.2(6) . .
C41 C42 H42 119.9 . .
C43 C42 H42 119.9 . .
C44 C43 C42 120.2(6) . .
C44 C43 H43 119.9 . .
C42 C43 H43 119.9 . .
C43 C44 C45 119.4(6) . .
C43 C44 C48 119.8(6) . .
C45 C44 C48 120.8(6) . .
C46 C45 C44 120.9(6) . .
C46 C45 H45 119.6 . .
C44 C45 H45 119.6 . .
C45 C46 C41 119.4(6) . .
C45 C46 H46 120.3 . .
C41 C46 H46 120.3 . .
F12 C48 F13 106.6(8) . .
F12 C48 F11 105.6(7) . .
F13 C48 F11 100.2(7) . .
F12 C48 C44 115.4(6) . .
F13 C48 C44 114.0(6) . .
F11 C48 C44 113.7(7) . .
Cl3 C51 Cl4 109.8(4) . .
Cl3 C51 Cl5 111.5(4) . .
Cl4 C51 Cl5 110.8(5) . .
Cl3 C51 H51 108.2 . .
Cl4 C51 H51 108.2 . .
Cl5 C51 H51 108.2 . .
Cl6 C52 Cl7 102.2(10) . .
Cl6 C52 Cl8 118.5(13) . .
Cl7 C52 Cl8 105.7(11) . .
Cl6 C52 H52 110.0 . .
Cl7 C52 H52 110.0 . .
Cl8 C52 H52 110.0 . .

loop_
_geom_bond_atom_site_label_1
_geom_bond_atom_site_label_2
_geom_bond_distance
_geom_bond_site_symmetry_2
Au1 C41 2.042(6) .
Au1 P1 2.3237(17) .
Au1 Cl1 2.3540(16) .
Au1 Cl2 2.3636(16) .
P1 C11 1.833(7) .
P1 C31 1.836(7) .
P1 C21 1.839(7) .
C11 C16 1.543(9) .
C11 C12 1.547(9) .
C11 H11 1.0000 .
C12 C13 1.523(10) .
C12 H12A 0.9900 .
C12 H12B 0.9900 .
C13 C14 1.503(11) .
C13 H13A 0.9900 .
C13 H13B 0.9900 .
C14 C15 1.545(11) .
C14 H14A 0.9900 .
C14 H14B 0.9900 .
C15 C16 1.527(11) .
C15 H15A 0.9900 .
C15 H15B 0.9900 .
C16 H16A 0.9900 .
C16 H16B 0.9900 .
C21 C26 1.529(11) .
C21 C22 1.538(10) .
C21 H21 1.0000 .
C22 C23 1.520(10) .
C22 H22A 0.9900 .
C22 H22B 0.9900 .
C23 C24 1.487(14) .
C23 H23A 0.9900 .
C23 H23B 0.9900 .
C24 C25 1.533(13) .
C24 H24A 0.9900 .
C24 H24B 0.9900 .
C25 C26 1.539(10) .
C25 H25A 0.9900 .
C25 H25B 0.9900 .
C26 H26A 0.9900 .
C26 H26B 0.9900 .
C31 C36 1.537(10) .
C31 C32 1.553(9) .
C31 H31 1.0000 .
C32 C33 1.523(10) .
C32 H32A 0.9900 .
C32 H32B 0.9900 .
C33 C34 1.523(13) .
C33 H33A 0.9900 .
C33 H33B 0.9900 .
C34 C35 1.522(12) .
C34 H34A 0.9900 .
C34 H34B 0.9900 .
C35 C36 1.534(10) .
C35 H35A 0.9900 .
C35 H35B 0.9900 .
C36 H36A 0.9900 .
C36 H36B 0.9900 .
C41 C42 1.382(9) .
C41 C46 1.399(9) .
C42 C43 1.389(9) .
C42 H42 0.9500 .
C43 C44 1.387(10) .
C43 H43 0.9500 .
C44 C45 1.390(9) .
C44 C48 1.483(10) .
C45 C46 1.382(10) .
C45 H45 0.9500 .
C46 H46 0.9500 .
C48 F12 1.308(10) .
C48 F13 1.317(10) .
C48 F11 1.327(9) .
C51 Cl3 1.745(8) .
C51 Cl4 1.747(8) .
C51 Cl5 1.748(8) .
C51 H51 1.0000 .
C52 Cl6 1.672(13) .
C52 Cl7 1.697(14) .
C52 Cl8 1.722(14) .
C52 H52 1.0000 .

loop_
_geom_torsion_atom_site_label_1
_geom_torsion_atom_site_label_2
_geom_torsion_atom_site_label_3
_geom_torsion_atom_site_label_4
_geom_torsion
_geom_torsion_site_symmetry_1
_geom_torsion_site_symmetry_2
_geom_torsion_site_symmetry_3
_geom_torsion_site_symmetry_4
C31 P1 C11 C16 172.0(5) . . . .
C21 P1 C11 C16 52.7(6) . . . .
Au1 P1 C11 C16 -65.2(5) . . . .
C31 P1 C11 C12 -61.3(6) . . . .
C21 P1 C11 C12 179.3(5) . . . .
Au1 P1 C11 C12 61.4(5) . . . .
C16 C11 C12 C13 -58.4(8) . . . .
P1 C11 C12 C13 172.0(5) . . . .
C11 C12 C13 C14 57.5(8) . . . .
C12 C13 C14 C15 -54.5(8) . . . .
C13 C14 C15 C16 53.7(9) . . . .
C14 C15 C16 C11 -54.9(8) . . . .
C12 C11 C16 C15 57.1(8) . . . .
P1 C11 C16 C15 -175.3(5) . . . .
C11 P1 C21 C26 -165.8(5) . . . .
C31 P1 C21 C26 79.1(6) . . . .
Au1 P1 C21 C26 -45.7(6) . . . .
C11 P1 C21 C22 64.7(6) . . . .
C31 P1 C21 C22 -50.4(6) . . . .
Au1 P1 C21 C22 -175.3(5) . . . .
C26 C21 C22 C23 55.3(9) . . . .
P1 C21 C22 C23 -173.6(6) . . . .
C21 C22 C23 C24 -54.4(10) . . . .
C22 C23 C24 C25 54.5(10) . . . .
C23 C24 C25 C26 -54.9(10) . . . .
C22 C21 C26 C25 -55.7(8) . . . .
P1 C21 C26 C25 173.9(5) . . . .
C24 C25 C26 C21 55.0(9) . . . .
C11 P1 C31 C36 -39.7(6) . . . .
C21 P1 C31 C36 77.3(6) . . . .
Au1 P1 C31 C36 -161.0(4) . . . .
C11 P1 C31 C32 -167.9(5) . . . .
C21 P1 C31 C32 -50.9(6) . . . .
Au1 P1 C31 C32 70.7(5) . . . .
C36 C31 C32 C33 59.0(8) . . . .
P1 C31 C32 C33 -170.0(5) . . . .
C31 C32 C33 C34 -56.9(8) . . . .
C32 C33 C34 C35 54.4(9) . . . .
C33 C34 C35 C36 -53.7(9) . . . .
C34 C35 C36 C31 55.5(9) . . . .
C32 C31 C36 C35 -57.8(8) . . . .
P1 C31 C36 C35 172.1(5) . . . .
C46 C41 C42 C43 0.0(10) . . . .
Au1 C41 C42 C43 175.4(5) . . . .
C41 C42 C43 C44 0.5(10) . . . .
C42 C43 C44 C45 -0.4(10) . . . .
C42 C43 C44 C48 177.9(6) . . . .
C43 C44 C45 C46 -0.2(10) . . . .
C48 C44 C45 C46 -178.5(7) . . . .
C44 C45 C46 C41 0.8(10) . . . .
C42 C41 C46 C45 -0.6(10) . . . .
Au1 C41 C46 C45 -176.1(5) . . . .
C43 C44 C48 F12 -174.5(7) . . . .
C45 C44 C48 F12 3.8(10) . . . .
C43 C44 C48 F13 61.6(10) . . . .
C45 C44 C48 F13 -120.1(9) . . . .
C43 C44 C48 F11 -52.4(10) . . . .
C45 C44 C48 F11 125.9(8) . . . .
